data_7002203
loop_
_publ_author_name
'Bennett, Martin A.'
'Bhargava, Suresh K.'
'Mirzadeh, Nedaossadat'
'Priv\'er, Steven H.'
'Wagler, J\"org'
'Willis, Anthony C.'

_publ_section_title
;
 Synthesis and interconversions of digold(i), tetragold(i), digold(ii),
 gold(i)--gold(iii) and digold(iii) complexes of fluorine-substituted
 aryl carbanions
;
_journal_issue 36
_journal_name_full 'Dalton Transactions'
_journal_page_first 7537
_journal_page_last 7551
_journal_paper_doi 10.1039/b906769h
_journal_year 2009
_chemical_formula_moiety 'C48 H20 Au2 F18 P2, 0.25(C H2 Cl2) '
_chemical_formula_sum 'C48.25 H20.5 Au2 Cl0.5 F18 P2'
_chemical_formula_weight 1415.74
_chemical_name_systematic
;
?
;
_space_group_IT_number 2
_symmetry_cell_setting triclinic
_symmetry_space_group_name_Hall '-P 1'
_symmetry_space_group_name_H-M 'P -1'
_atom_sites_solution_hydrogens geom
_atom_sites_solution_primary direct
_atom_sites_solution_secondary difmap
_audit_creation_method SHELXL-97
_cell_angle_alpha 72.6380(10)
_cell_angle_beta 72.0350(10)
_cell_angle_gamma 86.0370(10)
_cell_formula_units_Z 2
_cell_length_a 11.2743(3)
_cell_length_b 13.8378(3)
_cell_length_c 15.6632(3)
_cell_measurement_reflns_used 128584
_cell_measurement_temperature 100(2)
_cell_measurement_theta_max 29.131
_cell_measurement_theta_min 2.546
_cell_volume 2217.88(9)
_computing_cell_refinement 'HKL Scalepack (Otwinowski & Minor 1997)'
_computing_data_collection 'Nonius Collect, KappaCCD'
_computing_data_reduction 'Denzo and Scalepak (Otwinowski & Minor, 1997)'
_computing_molecular_graphics 'ORTEP32 for windows (Farugia)'
_computing_publication_material 'Ciftab (Sheldrick, 1997)'
_computing_structure_refinement 'SHELXL-97 (Sheldrick, 1997)'
_computing_structure_solution 'SHELXS-97 (Sheldrick, 1990)'
_diffrn_ambient_temperature 100(2)
_diffrn_measured_fraction_theta_full 0.999
_diffrn_measured_fraction_theta_max 0.999
_diffrn_measurement_device_type 'Nonius Kappa CCD area detector'
_diffrn_measurement_method 'phi and omega scans'
_diffrn_radiation_monochromator graphite
_diffrn_radiation_source 'fine-focus sealed tube'
_diffrn_radiation_type MoK\a
_diffrn_radiation_wavelength 0.71073
_diffrn_reflns_av_R_equivalents 0.0559
_diffrn_reflns_av_sigmaI/netI 0.0395
_diffrn_reflns_limit_h_max 15
_diffrn_reflns_limit_h_min -15
_diffrn_reflns_limit_k_max 18
_diffrn_reflns_limit_k_min -18
_diffrn_reflns_limit_l_max 21
_diffrn_reflns_limit_l_min -21
_diffrn_reflns_number 55739
_diffrn_reflns_theta_full 29.00
_diffrn_reflns_theta_max 29.00
_diffrn_reflns_theta_min 2.70
_exptl_absorpt_coefficient_mu 6.822
_exptl_absorpt_correction_T_max 0.619
_exptl_absorpt_correction_T_min 0.444
_exptl_absorpt_correction_type multi-scan
_exptl_absorpt_process_details SORTAV
_exptl_crystal_colour yellow
_exptl_crystal_density_diffrn 2.120
_exptl_crystal_density_method 'not measured'
_exptl_crystal_description piece
_exptl_crystal_F_000 1337
_exptl_crystal_size_max 0.26
_exptl_crystal_size_mid 0.12
_exptl_crystal_size_min 0.07
_refine_diff_density_max 3.005
_refine_diff_density_min -1.953
_refine_diff_density_rms 0.167
_refine_ls_extinction_method none
_refine_ls_goodness_of_fit_ref 1.053
_refine_ls_hydrogen_treatment constr
_refine_ls_matrix_type full
_refine_ls_number_parameters 733
_refine_ls_number_reflns 11780
_refine_ls_number_restraints 136
_refine_ls_restrained_S_all 1.047
_refine_ls_R_factor_all 0.0473
_refine_ls_R_factor_gt 0.0332
_refine_ls_shift/su_max 0.004
_refine_ls_shift/su_mean 0.000
_refine_ls_structure_factor_coef Fsqd
_refine_ls_weighting_details 'calc w=1/[\s^2^(Fo^2^)+(0.0397P)^2^+4.6099P] where P=(Fo^2^+2Fc^2^)/3'
_refine_ls_weighting_scheme calc
_refine_ls_wR_factor_gt 0.0770
_refine_ls_wR_factor_ref 0.0810
_reflns_number_gt 9672
_reflns_number_total 11780
_reflns_threshold_expression >2sigma(I)
_cod_data_source_file b906769h.txt
_cod_data_source_block neda02601
_cod_original_cell_volume 2217.89(9)
_cod_original_sg_symbol_Hall -P1
_cod_original_sg_symbol_H-M P-1
_cod_original_formula_sum 'C48.25 H20.50 Au2 Cl0.50 F18 P2'
_cod_database_code 7002203

loop_
_symmetry_equiv_pos_as_xyz
'x, y, z'
'-x, -y, -z'

loop_
_atom_site_label
_atom_site_type_symbol
_atom_site_fract_x
_atom_site_fract_y
_atom_site_fract_z
_atom_site_U_iso_or_equiv
_atom_site_adp_type
_atom_site_occupancy
_atom_site_symmetry_multiplicity
_atom_site_calc_flag
_atom_site_refinement_flags
_atom_site_disorder_assembly
_atom_site_disorder_group
Au1 Au 0.114513(14) 0.722011(12) 0.213918(10) 0.01674(5) Uani 1 1 d . A .
Au2 Au 0.191486(14) 0.642409(12) 0.358703(10) 0.01732(5) Uani 1 1 d . A .
P1 P 0.28838(10) 0.64449(8) 0.13935(7) 0.0179(2) Uani 1 1 d D . .
P2 P 0.13051(11) 0.79739(9) 0.38645(8) 0.0213(2) Uani 1 1 d D . .
F1 F 0.4213(3) 0.4515(2) 0.09972(18) 0.0289(6) Uani 1 1 d . A .
F2 F 0.4172(3) 0.2701(2) 0.2268(2) 0.0375(7) Uani 1 1 d . . .
F3 F 0.2994(3) 0.2462(2) 0.4108(2) 0.0401(7) Uani 1 1 d . A .
F4 F 0.1883(3) 0.3985(2) 0.47084(17) 0.0287(6) Uani 1 1 d . . .
F5 F -0.0963(3) 0.9207(2) 0.4712(2) 0.0359(7) Uani 1 1 d . B .
F6 F -0.3205(3) 0.9330(2) 0.4413(2) 0.0400(7) Uani 1 1 d . . .
F7 F -0.3597(3) 0.8442(2) 0.3195(2) 0.0381(7) Uani 1 1 d . B .
F8 F -0.1792(2) 0.7492(2) 0.22398(19) 0.0282(6) Uani 1 1 d . . .
F9 F 0.1889(3) 0.9447(2) 0.06850(18) 0.0255(6) Uani 1 1 d . . .
F10 F 0.1700(3) 1.0330(2) -0.10416(19) 0.0345(7) Uani 1 1 d . A .
F11 F 0.0435(3) 0.9379(2) -0.18024(19) 0.0388(7) Uani 1 1 d . . .
F12 F -0.0624(3) 0.7505(2) -0.0810(2) 0.0344(7) Uani 1 1 d . A .
F13 F -0.0406(2) 0.6590(2) 0.09001(18) 0.0271(6) Uani 1 1 d . . .
F14 F 0.4653(3) 0.6636(2) 0.36882(19) 0.0304(6) Uani 1 1 d . . .
F15 F 0.5623(3) 0.6266(3) 0.5119(2) 0.0427(8) Uani 1 1 d . A .
F16 F 0.4199(4) 0.5343(3) 0.6908(2) 0.0521(9) Uani 1 1 d . . .
F17 F 0.1760(4) 0.4806(3) 0.7250(2) 0.0501(9) Uani 1 1 d . A .
F18 F 0.0777(3) 0.5207(2) 0.5831(2) 0.0385(7) Uani 1 1 d . . .
C1 C 0.3026(4) 0.5237(3) 0.2201(3) 0.0191(8) Uani 1 1 d . A .
C2 C 0.3619(4) 0.4420(4) 0.1911(3) 0.0237(9) Uani 1 1 d . . .
C3 C 0.3619(4) 0.3488(3) 0.2550(3) 0.0267(10) Uani 1 1 d . A .
C4 C 0.3016(5) 0.3369(3) 0.3487(3) 0.0272(10) Uani 1 1 d . . .
C5 C 0.2451(4) 0.4184(3) 0.3778(3) 0.0223(9) Uani 1 1 d . A .
C6 C 0.2456(4) 0.5135(3) 0.3162(3) 0.0191(8) Uani 1 1 d . . .
C7 C 0.274(2) 0.6264(16) 0.0323(8) 0.0181(17) Uani 0.43 1 d PDU A 1
C8 C 0.322(3) 0.6947(14) -0.0560(12) 0.022(3) Uani 0.43 1 d PD A 1
H8 H 0.3670 0.7535 -0.0635 0.026 Uiso 0.43 1 calc PR A 1
C9 C 0.303(3) 0.676(2) -0.1334(12) 0.037(4) Uani 0.43 1 d PD A 1
H9 H 0.3404 0.7199 -0.1945 0.044 Uiso 0.43 1 calc PR A 1
C10 C 0.230(4) 0.595(3) -0.1224(14) 0.038(4) Uani 0.43 1 d PD A 1
H10 H 0.2170 0.5829 -0.1756 0.045 Uiso 0.43 1 calc PR A 1
C11 C 0.175(3) 0.532(2) -0.0341(15) 0.032(3) Uani 0.43 1 d PD A 1
H11 H 0.1242 0.4758 -0.0264 0.038 Uiso 0.43 1 calc PR A 1
C12 C 0.194(5) 0.548(3) 0.0443(16) 0.025(3) Uani 0.43 1 d PD A 1
H12 H 0.1519 0.5065 0.1055 0.030 Uiso 0.43 1 calc PR A 1
C7A C 0.2634(15) 0.6088(12) 0.0429(6) 0.0181(17) Uani 0.57 1 d PD A 2
C8A C 0.3206(18) 0.6656(9) -0.0490(9) 0.022(3) Uani 0.57 1 d PD A 2
H8A H 0.3790 0.7184 -0.0624 0.026 Uiso 0.57 1 calc PR A 2
C9A C 0.291(2) 0.6436(14) -0.1211(9) 0.037(4) Uani 0.57 1 d PD A 2
H9A H 0.3262 0.6837 -0.1841 0.044 Uiso 0.57 1 calc PR A 2
C10A C 0.210(3) 0.5646(18) -0.1021(9) 0.038(4) Uani 0.57 1 d PD A 2
H10A H 0.1914 0.5499 -0.1522 0.045 Uiso 0.57 1 calc PR A 2
C11A C 0.156(3) 0.5065(16) -0.0114(10) 0.032(3) Uani 0.57 1 d PD A 2
H11A H 0.0995 0.4522 0.0013 0.038 Uiso 0.57 1 calc PR A 2
C12A C 0.184(4) 0.528(2) 0.0617(11) 0.025(3) Uani 0.57 1 d PD A 2
H12A H 0.1480 0.4873 0.1245 0.030 Uiso 0.57 1 calc PR A 2
C13 C 0.4344(8) 0.7149(11) 0.100(3) 0.0210(10) Uani 0.25 1 d PD A 1
C14 C 0.4396(15) 0.8096(14) 0.1117(18) 0.0381(19) Uani 0.25 1 d PD A 1
H14 H 0.3651 0.8412 0.1372 0.046 Uiso 0.25 1 calc PR A 1
C15 C 0.5550(16) 0.8583(17) 0.086(2) 0.045(2) Uani 0.25 1 d PD A 1
H15 H 0.5601 0.9210 0.0977 0.054 Uiso 0.25 1 calc PR A 1
C16 C 0.6603(19) 0.8154(17) 0.043(3) 0.0341(19) Uani 0.25 1 d PD A 1
H16 H 0.7373 0.8526 0.0184 0.041 Uiso 0.25 1 calc PR A 1
C17 C 0.6571(13) 0.7200(16) 0.036(2) 0.048(2) Uani 0.25 1 d PD A 1
H17 H 0.7325 0.6883 0.0124 0.057 Uiso 0.25 1 calc PR A 1
C18 C 0.5430(13) 0.6690(15) 0.0629(18) 0.0400(18) Uani 0.25 1 d PD A 1
H18 H 0.5398 0.6035 0.0558 0.048 Uiso 0.25 1 calc PR A 1
C13A C 0.4371(5) 0.7101(4) 0.1039(9) 0.0210(10) Uani 0.75 1 d PD A 2
C14A C 0.4470(6) 0.8139(5) 0.0633(6) 0.0381(19) Uani 0.75 1 d PD A 2
H14A H 0.3762 0.8511 0.0529 0.046 Uiso 0.75 1 calc PR A 2
C15A C 0.5616(6) 0.8637(6) 0.0378(6) 0.045(2) Uani 0.75 1 d PD A 2
H15A H 0.5692 0.9346 0.0078 0.054 Uiso 0.75 1 calc PR A 2
C16A C 0.6629(7) 0.8118(5) 0.0555(9) 0.0341(19) Uani 0.75 1 d PD A 2
H16A H 0.7398 0.8468 0.0397 0.041 Uiso 0.75 1 calc PR A 2
C17A C 0.6534(6) 0.7096(6) 0.0959(7) 0.048(2) Uani 0.75 1 d PD A 2
H17A H 0.7244 0.6734 0.1071 0.057 Uiso 0.75 1 calc PR A 2
C18A C 0.5404(6) 0.6576(5) 0.1209(6) 0.0400(18) Uani 0.75 1 d PD A 2
H18A H 0.5344 0.5865 0.1496 0.048 Uiso 0.75 1 calc PR A 2
C19 C -0.0183(4) 0.8225(3) 0.3647(3) 0.0217(9) Uani 1 1 d . A .
C20 C -0.1137(5) 0.8761(4) 0.4107(3) 0.0272(10) Uani 1 1 d . . .
C21 C -0.2281(4) 0.8838(4) 0.3958(3) 0.0281(10) Uani 1 1 d . B .
C22 C -0.2486(4) 0.8390(4) 0.3335(3) 0.0273(10) Uani 1 1 d . . .
C23 C -0.1522(4) 0.7890(3) 0.2848(3) 0.0230(9) Uani 1 1 d . A .
C24 C -0.0357(4) 0.7796(3) 0.2975(3) 0.0206(9) Uani 1 1 d . . .
C25 C 0.096(3) 0.786(2) 0.5101(5) 0.0242(13) Uani 0.25 1 d PD B 1
C26 C 0.015(3) 0.710(2) 0.5778(14) 0.0319(19) Uani 0.25 1 d PD B 1
H26 H -0.0224 0.6622 0.5601 0.038 Uiso 0.25 1 calc PR B 1
C27 C -0.011(3) 0.705(2) 0.6719(14) 0.040(2) Uani 0.25 1 d PD B 1
H27 H -0.0657 0.6526 0.7187 0.047 Uiso 0.25 1 calc PR B 1
C28 C 0.041(2) 0.7738(17) 0.6986(13) 0.044(2) Uani 0.25 1 d PD B 1
H28 H 0.0222 0.7693 0.7631 0.053 Uiso 0.25 1 calc PR B 1
C29 C 0.121(2) 0.8494(16) 0.6313(12) 0.047(2) Uani 0.25 1 d PD B 1
H29 H 0.1568 0.8974 0.6495 0.056 Uiso 0.25 1 calc PR B 1
C30 C 0.150(2) 0.8555(16) 0.5367(12) 0.0355(17) Uani 0.25 1 d PD B 1
H30 H 0.2058 0.9069 0.4904 0.043 Uiso 0.25 1 calc PR B 1
C25A C 0.1175(7) 0.7996(9) 0.5042(3) 0.0242(13) Uani 0.75 1 d PD B 2
C26A C 0.0190(8) 0.7440(6) 0.5772(4) 0.0319(19) Uani 0.75 1 d PD B 2
H26A H -0.0440 0.7140 0.5638 0.038 Uiso 0.75 1 calc PR B 2
C27A C 0.0133(10) 0.7325(7) 0.6698(5) 0.040(2) Uani 0.75 1 d PD B 2
H27A H -0.0541 0.6954 0.7198 0.047 Uiso 0.75 1 calc PR B 2
C28A C 0.1060(6) 0.7751(6) 0.6887(5) 0.044(2) Uani 0.75 1 d PD B 2
H28A H 0.1020 0.7672 0.7518 0.053 Uiso 0.75 1 calc PR B 2
C29A C 0.2043(8) 0.8290(6) 0.6163(5) 0.047(2) Uani 0.75 1 d PD B 2
H29A H 0.2678 0.8575 0.6303 0.056 Uiso 0.75 1 calc PR B 2
C30A C 0.2115(7) 0.8423(5) 0.5232(5) 0.0355(17) Uani 0.75 1 d PD B 2
H30A H 0.2791 0.8796 0.4735 0.043 Uiso 0.75 1 calc PR B 2
C31 C 0.2275(13) 0.9086(14) 0.318(4) 0.025(2) Uani 0.25 1 d PD B 1
C32 C 0.184(2) 0.999(3) 0.270(6) 0.043(3) Uani 0.25 1 d PD B 1
H32 H 0.0972 1.0071 0.2790 0.052 Uiso 0.25 1 calc PR B 1
C33 C 0.267(2) 1.077(4) 0.210(6) 0.050(5) Uani 0.25 1 d PD B 1
H33 H 0.2392 1.1344 0.1708 0.060 Uiso 0.25 1 calc PR B 1
C34 C 0.391(2) 1.068(3) 0.207(5) 0.047(4) Uani 0.25 1 d PD B 1
H34 H 0.4478 1.1224 0.1681 0.056 Uiso 0.25 1 calc PR B 1
C35 C 0.4319(18) 0.9824(16) 0.2609(17) 0.0425(19) Uani 0.25 1 d PD B 1
H35 H 0.5165 0.9798 0.2604 0.051 Uiso 0.25 1 calc PR B 1
C36 C 0.3530(17) 0.9002(14) 0.3151(16) 0.0343(16) Uani 0.25 1 d PD B 1
H36 H 0.3829 0.8399 0.3492 0.041 Uiso 0.25 1 calc PR B 1
C31A C 0.2340(5) 0.9012(4) 0.3074(11) 0.025(2) Uani 0.75 1 d PD B 2
C32A C 0.1862(9) 0.9976(9) 0.2806(19) 0.043(3) Uani 0.75 1 d PD B 2
H32A H 0.0989 1.0069 0.3017 0.052 Uiso 0.75 1 calc PR B 2
C33A C 0.2645(9) 1.0794(12) 0.2239(18) 0.050(5) Uani 0.75 1 d PD B 2
H33A H 0.2314 1.1449 0.2069 0.060 Uiso 0.75 1 calc PR B 2
C34A C 0.3911(8) 1.0655(8) 0.1920(13) 0.047(4) Uani 0.75 1 d PD B 2
H34A H 0.4451 1.1218 0.1531 0.056 Uiso 0.75 1 calc PR B 2
C35A C 0.4402(7) 0.9705(5) 0.2160(6) 0.0425(19) Uani 0.75 1 d PD B 2
H35A H 0.5274 0.9617 0.1935 0.051 Uiso 0.75 1 calc PR B 2
C36A C 0.3623(6) 0.8885(5) 0.2728(5) 0.0343(16) Uani 0.75 1 d PD B 2
H36A H 0.3960 0.8231 0.2885 0.041 Uiso 0.75 1 calc PR B 2
C37 C 0.0738(4) 0.7970(3) 0.0865(3) 0.0188(8) Uani 1 1 d . . .
C38 C 0.1257(4) 0.8928(3) 0.0337(3) 0.0196(8) Uani 1 1 d . A .
C39 C 0.1177(4) 0.9407(3) -0.0553(3) 0.0242(9) Uani 1 1 d . . .
C40 C 0.0528(4) 0.8930(4) -0.0939(3) 0.0263(10) Uani 1 1 d . A .
C41 C 0.0003(4) 0.7975(4) -0.0433(3) 0.0251(10) Uani 1 1 d . . .
C42 C 0.0124(4) 0.7525(3) 0.0450(3) 0.0200(8) Uani 1 1 d . A .
C43 C 0.2675(4) 0.5938(3) 0.4725(3) 0.0205(9) Uani 1 1 d . . .
C44 C 0.3895(4) 0.6192(4) 0.4573(3) 0.0233(9) Uani 1 1 d . A .
C45 C 0.4428(5) 0.6003(4) 0.5291(4) 0.0321(11) Uani 1 1 d . . .
C46 C 0.3703(6) 0.5533(4) 0.6197(4) 0.0350(12) Uani 1 1 d . A .
C47 C 0.2471(6) 0.5259(4) 0.6375(3) 0.0358(12) Uani 1 1 d . . .
C48 C 0.1991(5) 0.5484(4) 0.5637(3) 0.0288(10) Uani 1 1 d . A .
Cl1 Cl 0.6561(5) 0.0959(5) 0.2531(4) 0.0423(12) Uani 0.25 1 d P C 1
C1S C 0.5339(19) 0.1006(16) 0.3545(15) 0.033(4) Uani 0.25 1 d PU C 1
H1S1 H 0.5242 0.0342 0.4029 0.040 Uiso 0.25 1 calc PR C 1
H1S2 H 0.4547 0.1149 0.3387 0.040 Uiso 0.25 1 calc PR C 1
Cl2 Cl 0.5655(7) 0.1958(7) 0.3994(5) 0.067(2) Uani 0.25 1 d P C 1

loop_
_atom_site_aniso_label
_atom_site_aniso_U_11
_atom_site_aniso_U_22
_atom_site_aniso_U_33
_atom_site_aniso_U_23
_atom_site_aniso_U_13
_atom_site_aniso_U_12
Au1 0.01796(8) 0.02005(9) 0.01457(8) -0.00614(6) -0.00727(6) 0.00086(6)
Au2 0.01942(8) 0.02076(9) 0.01478(8) -0.00713(6) -0.00778(6) 0.00179(6)
P1 0.0192(5) 0.0211(5) 0.0159(5) -0.0074(4) -0.0066(4) -0.0003(4)
P2 0.0241(6) 0.0240(6) 0.0208(5) -0.0106(5) -0.0109(5) 0.0045(4)
F1 0.0358(15) 0.0276(15) 0.0208(13) -0.0096(11) -0.0039(11) 0.0063(12)
F2 0.0499(19) 0.0225(14) 0.0370(16) -0.0138(13) -0.0055(14) 0.0075(13)
F3 0.060(2) 0.0183(14) 0.0357(17) -0.0042(12) -0.0095(15) 0.0053(13)
F4 0.0404(16) 0.0268(14) 0.0170(12) -0.0052(11) -0.0070(12) -0.0003(12)
F5 0.0410(17) 0.0440(18) 0.0320(15) -0.0249(14) -0.0138(13) 0.0163(14)
F6 0.0329(16) 0.0470(19) 0.0371(17) -0.0178(15) -0.0042(13) 0.0159(14)
F7 0.0215(14) 0.0457(18) 0.0463(18) -0.0103(15) -0.0142(13) 0.0105(13)
F8 0.0265(14) 0.0365(16) 0.0279(14) -0.0128(12) -0.0137(12) 0.0005(12)
F9 0.0355(15) 0.0230(14) 0.0230(13) -0.0081(11) -0.0140(12) -0.0020(11)
F10 0.0491(18) 0.0249(15) 0.0257(14) -0.0008(12) -0.0113(13) -0.0037(13)
F11 0.058(2) 0.0420(18) 0.0217(14) -0.0057(13) -0.0249(14) 0.0084(15)
F12 0.0409(17) 0.0438(18) 0.0319(15) -0.0166(13) -0.0241(13) 0.0000(13)
F13 0.0287(14) 0.0267(14) 0.0276(14) -0.0067(11) -0.0112(11) -0.0037(11)
F14 0.0273(14) 0.0365(16) 0.0294(15) -0.0106(13) -0.0105(12) 0.0000(12)
F15 0.0394(18) 0.0476(19) 0.060(2) -0.0250(17) -0.0349(16) 0.0098(15)
F16 0.079(3) 0.060(2) 0.0383(18) -0.0191(16) -0.0447(19) 0.0127(19)
F17 0.084(3) 0.048(2) 0.0177(14) -0.0063(14) -0.0147(16) -0.0093(18)
F18 0.0397(17) 0.052(2) 0.0230(14) -0.0142(13) -0.0025(13) -0.0122(14)
C1 0.021(2) 0.020(2) 0.018(2) -0.0069(17) -0.0073(16) -0.0002(16)
C2 0.026(2) 0.027(2) 0.020(2) -0.0116(18) -0.0044(18) 0.0010(18)
C3 0.031(2) 0.021(2) 0.029(2) -0.0121(19) -0.007(2) 0.0041(19)
C4 0.035(3) 0.018(2) 0.025(2) -0.0030(18) -0.008(2) -0.0005(19)
C5 0.027(2) 0.023(2) 0.018(2) -0.0080(17) -0.0076(18) 0.0003(18)
C6 0.020(2) 0.020(2) 0.020(2) -0.0089(17) -0.0077(17) 0.0008(16)
C7 0.019(3) 0.019(5) 0.018(2) -0.007(3) -0.007(2) 0.001(3)
C8 0.030(3) 0.016(8) 0.019(3) -0.007(4) -0.007(2) 0.001(6)
C9 0.034(5) 0.059(13) 0.015(4) -0.009(5) -0.005(4) -0.005(7)
C10 0.025(9) 0.075(15) 0.022(7) -0.029(8) -0.006(8) -0.002(7)
C11 0.034(8) 0.028(11) 0.047(8) -0.023(7) -0.020(8) 0.000(5)
C12 0.029(6) 0.018(11) 0.029(6) -0.003(6) -0.011(7) -0.003(5)
C7A 0.019(3) 0.019(5) 0.018(2) -0.007(3) -0.007(2) 0.001(3)
C8A 0.030(3) 0.016(8) 0.019(3) -0.007(4) -0.007(2) 0.001(6)
C9A 0.034(5) 0.059(13) 0.015(4) -0.009(5) -0.005(4) -0.005(7)
C10A 0.025(9) 0.075(15) 0.022(7) -0.029(8) -0.006(8) -0.002(7)
C11A 0.034(8) 0.028(11) 0.047(8) -0.023(7) -0.020(8) 0.000(5)
C12A 0.029(6) 0.018(11) 0.029(6) -0.003(6) -0.011(7) -0.003(5)
C13 0.022(2) 0.023(2) 0.021(2) -0.0089(19) -0.0081(17) -0.0022(17)
C14 0.024(3) 0.026(3) 0.058(5) -0.008(4) -0.007(4) 0.004(2)
C15 0.029(3) 0.024(3) 0.070(7) -0.007(5) -0.004(4) -0.006(2)
C16 0.026(3) 0.037(3) 0.040(5) -0.015(3) -0.006(2) -0.007(2)
C17 0.026(3) 0.038(4) 0.081(7) -0.011(5) -0.025(4) 0.005(3)
C18 0.025(3) 0.031(3) 0.064(5) -0.006(4) -0.021(4) -0.004(3)
C13A 0.022(2) 0.023(2) 0.021(2) -0.0089(19) -0.0081(17) -0.0022(17)
C14A 0.024(3) 0.026(3) 0.058(5) -0.008(4) -0.007(4) 0.004(2)
C15A 0.029(3) 0.024(3) 0.070(7) -0.007(5) -0.004(4) -0.006(2)
C16A 0.026(3) 0.037(3) 0.040(5) -0.015(3) -0.006(2) -0.007(2)
C17A 0.026(3) 0.038(4) 0.081(7) -0.011(5) -0.025(4) 0.005(3)
C18A 0.025(3) 0.031(3) 0.064(5) -0.006(4) -0.021(4) -0.004(3)
C19 0.025(2) 0.024(2) 0.017(2) -0.0063(17) -0.0077(17) 0.0011(18)
C20 0.033(3) 0.029(2) 0.020(2) -0.0096(19) -0.0062(19) 0.006(2)
C21 0.027(2) 0.031(3) 0.024(2) -0.008(2) -0.0061(19) 0.010(2)
C22 0.017(2) 0.032(3) 0.028(2) -0.003(2) -0.0056(18) 0.0041(18)
C23 0.026(2) 0.024(2) 0.019(2) -0.0037(17) -0.0095(18) 0.0005(18)
C24 0.021(2) 0.022(2) 0.018(2) -0.0059(17) -0.0057(17) 0.0024(17)
C25 0.035(4) 0.022(4) 0.024(2) -0.013(2) -0.016(2) 0.008(3)
C26 0.035(3) 0.040(6) 0.023(3) -0.015(3) -0.007(2) 0.003(4)
C27 0.052(6) 0.038(6) 0.027(3) -0.014(3) -0.008(3) 0.010(4)
C28 0.071(6) 0.045(4) 0.032(3) -0.027(3) -0.028(5) 0.021(5)
C29 0.075(6) 0.041(4) 0.040(4) -0.012(3) -0.040(5) 0.001(4)
C30 0.050(5) 0.030(3) 0.037(4) -0.010(3) -0.029(4) 0.001(4)
C25A 0.035(4) 0.022(4) 0.024(2) -0.013(2) -0.016(2) 0.008(3)
C26A 0.035(3) 0.040(6) 0.023(3) -0.015(3) -0.007(2) 0.003(4)
C27A 0.052(6) 0.038(6) 0.027(3) -0.014(3) -0.008(3) 0.010(4)
C28A 0.071(6) 0.045(4) 0.032(3) -0.027(3) -0.028(5) 0.021(5)
C29A 0.075(6) 0.041(4) 0.040(4) -0.012(3) -0.040(5) 0.001(4)
C30A 0.050(5) 0.030(3) 0.037(4) -0.010(3) -0.029(4) 0.001(4)
C31 0.030(3) 0.025(3) 0.026(5) -0.014(3) -0.011(2) 0.003(2)
C32 0.033(3) 0.037(3) 0.053(8) -0.004(3) -0.012(3) 0.007(2)
C33 0.048(4) 0.027(3) 0.066(10) -0.007(4) -0.012(4) 0.005(3)
C34 0.045(3) 0.034(3) 0.060(8) -0.015(4) -0.009(3) -0.008(3)
C35 0.036(4) 0.039(4) 0.049(5) -0.013(4) -0.005(4) -0.001(3)
C36 0.032(3) 0.028(3) 0.043(5) -0.013(3) -0.011(4) 0.009(3)
C31A 0.030(3) 0.025(3) 0.026(5) -0.014(3) -0.011(2) 0.003(2)
C32A 0.033(3) 0.037(3) 0.053(8) -0.004(3) -0.012(3) 0.007(2)
C33A 0.048(4) 0.027(3) 0.066(10) -0.007(4) -0.012(4) 0.005(3)
C34A 0.045(3) 0.034(3) 0.060(8) -0.015(4) -0.009(3) -0.008(3)
C35A 0.036(4) 0.039(4) 0.049(5) -0.013(4) -0.005(4) -0.001(3)
C36A 0.032(3) 0.028(3) 0.043(5) -0.013(3) -0.011(4) 0.009(3)
C37 0.023(2) 0.018(2) 0.0140(19) -0.0068(16) -0.0010(16) 0.0015(16)
C38 0.020(2) 0.023(2) 0.021(2) -0.0110(17) -0.0092(17) 0.0038(17)
C39 0.029(2) 0.019(2) 0.023(2) -0.0024(18) -0.0097(19) 0.0017(18)
C40 0.031(2) 0.033(3) 0.018(2) -0.0087(19) -0.0118(19) 0.008(2)
C41 0.028(2) 0.030(2) 0.024(2) -0.0092(19) -0.0175(19) 0.0060(19)
C42 0.020(2) 0.025(2) 0.018(2) -0.0100(17) -0.0075(17) 0.0034(17)
C43 0.018(2) 0.026(2) 0.025(2) -0.0168(18) -0.0108(17) 0.0066(17)
C44 0.026(2) 0.027(2) 0.020(2) -0.0086(18) -0.0097(18) 0.0024(18)
C45 0.039(3) 0.028(3) 0.043(3) -0.017(2) -0.028(2) 0.011(2)
C46 0.063(4) 0.028(3) 0.029(3) -0.014(2) -0.033(3) 0.012(2)
C47 0.056(3) 0.034(3) 0.018(2) -0.008(2) -0.011(2) 0.002(2)
C48 0.037(3) 0.035(3) 0.019(2) -0.017(2) -0.007(2) 0.000(2)
Cl1 0.043(3) 0.048(3) 0.043(3) -0.023(3) -0.016(2) 0.007(2)
C1S 0.031(6) 0.033(6) 0.035(6) -0.010(4) -0.009(4) 0.008(4)
Cl2 0.048(4) 0.097(6) 0.064(4) -0.043(4) -0.012(3) 0.020(4)

loop_
_atom_type_symbol
_atom_type_description
_atom_type_scat_dispersion_real
_atom_type_scat_dispersion_imag
_atom_type_scat_source
C C 0.0033 0.0016 'International Tables Vol C Tables 4.2.6.8 and 6.1.1.4'
H H 0.0000 0.0000 'International Tables Vol C Tables 4.2.6.8 and 6.1.1.4'
F F 0.0171 0.0103 'International Tables Vol C Tables 4.2.6.8 and 6.1.1.4'
P P 0.1023 0.0942 'International Tables Vol C Tables 4.2.6.8 and 6.1.1.4'
Au Au -2.0133 8.8022 'International Tables Vol C Tables 4.2.6.8 and 6.1.1.4'
Cl Cl 0.1484 0.1585 'International Tables Vol C Tables 4.2.6.8 and 6.1.1.4'

loop_
_geom_angle_atom_site_label_1
_geom_angle_atom_site_label_2
_geom_angle_atom_site_label_3
_geom_angle
_geom_angle_site_symmetry_1
_geom_angle_site_symmetry_3
_geom_angle_publ_flag
C24 Au1 C37 94.78(16) . . ?
C24 Au1 P1 172.05(12) . . ?
C37 Au1 P1 93.15(11) . . ?
C24 Au1 Au2 89.21(11) . . ?
C37 Au1 Au2 172.71(12) . . ?
P1 Au1 Au2 82.96(3) . . ?
C6 Au2 C43 93.30(16) . . ?
C6 Au2 P2 172.54(12) . . ?
C43 Au2 P2 93.56(12) . . ?
C6 Au2 Au1 90.98(11) . . ?
C43 Au2 Au1 172.99(12) . . ?
P2 Au2 Au1 81.91(3) . . ?
C1 P1 C13 108.5(9) . . ?
C1 P1 C13A 105.8(3) . . ?
C1 P1 C7A 102.7(5) . . ?
C13 P1 C7A 110.4(13) . . ?
C13A P1 C7A 111.6(6) . . ?
C1 P1 C7 109.9(7) . . ?
C13 P1 C7 103.8(14) . . ?
C13A P1 C7 105.2(7) . . ?
C1 P1 Au1 107.75(15) . . ?
C13 P1 Au1 115.4(6) . . ?
C13A P1 Au1 116.6(3) . . ?
C7A P1 Au1 111.3(6) . . ?
C7 P1 Au1 111.5(8) . . ?
C31 P2 C19 106.4(8) . . ?
C31A P2 C19 106.7(4) . . ?
C31 P2 C25A 100(2) . . ?
C31A P2 C25A 106.4(6) . . ?
C19 P2 C25A 110.2(3) . . ?
C31 P2 C25 109(2) . . ?
C31A P2 C25 115.3(9) . . ?
C19 P2 C25 104.1(11) . . ?
C31 P2 Au2 119.5(14) . . ?
C31A P2 Au2 113.3(4) . . ?
C19 P2 Au2 106.04(15) . . ?
C25A P2 Au2 114.0(4) . . ?
C25 P2 Au2 110.4(12) . . ?
C2 C1 C6 120.5(4) . . ?
C2 C1 P1 123.0(3) . . ?
C6 C1 P1 116.4(3) . . ?
F1 C2 C3 117.7(4) . . ?
F1 C2 C1 121.3(4) . . ?
C3 C2 C1 120.9(4) . . ?
F2 C3 C2 120.8(4) . . ?
F2 C3 C4 120.2(4) . . ?
C2 C3 C4 119.0(4) . . ?
F3 C4 C3 119.2(4) . . ?
F3 C4 C5 120.6(4) . . ?
C3 C4 C5 120.2(4) . . ?
F4 C5 C6 121.9(4) . . ?
F4 C5 C4 115.4(4) . . ?
C6 C5 C4 122.6(4) . . ?
C5 C6 C1 116.7(4) . . ?
C5 C6 Au2 123.5(3) . . ?
C1 C6 Au2 119.2(3) . . ?
C8 C7 C12 119.6(12) . . ?
C8 C7 P1 123.4(13) . . ?
C12 C7 P1 116.2(13) . . ?
C7 C8 C9 119.4(12) . . ?
C7 C8 H8 120.3 . . ?
C9 C8 H8 120.3 . . ?
C10 C9 C8 120.6(14) . . ?
C10 C9 H9 119.7 . . ?
C8 C9 H9 119.7 . . ?
C9 C10 C11 119.7(13) . . ?
C9 C10 H10 120.1 . . ?
C11 C10 H10 120.1 . . ?
C10 C11 C12 120.6(14) . . ?
C10 C11 H11 119.7 . . ?
C12 C11 H11 119.7 . . ?
C7 C12 C11 119.5(13) . . ?
C7 C12 H12 120.3 . . ?
C11 C12 H12 120.3 . . ?
C8A C7A C12A 120.3(9) . . ?
C8A C7A P1 119.6(9) . . ?
C12A C7A P1 120.1(10) . . ?
C7A C8A C9A 118.8(9) . . ?
C7A C8A H8A 120.6 . . ?
C9A C8A H8A 120.6 . . ?
C10A C9A C8A 120.6(10) . . ?
C10A C9A H9A 119.7 . . ?
C8A C9A H9A 119.7 . . ?
C9A C10A C11A 120.8(10) . . ?
C9A C10A H10A 119.6 . . ?
C11A C10A H10A 119.6 . . ?
C10A C11A C12A 119.3(10) . . ?
C10A C11A H11A 120.3 . . ?
C12A C11A H11A 120.3 . . ?
C7A C12A C11A 120.1(9) . . ?
C7A C12A H12A 120.0 . . ?
C11A C12A H12A 120.0 . . ?
C18 C13 C14 120.2(10) . . ?
C18 C13 P1 118.2(10) . . ?
C14 C13 P1 121.5(11) . . ?
C13 C14 C15 119.5(13) . . ?
C13 C14 H14 120.3 . . ?
C15 C14 H14 120.3 . . ?
C16 C15 C14 119.7(17) . . ?
C16 C15 H15 120.2 . . ?
C14 C15 H15 120.2 . . ?
C17 C16 C15 121.0(17) . . ?
C17 C16 H16 119.5 . . ?
C15 C16 H16 119.5 . . ?
C16 C17 C18 119.9(16) . . ?
C16 C17 H17 120.0 . . ?
C18 C17 H17 120.0 . . ?
C13 C18 C17 119.3(13) . . ?
C13 C18 H18 120.4 . . ?
C17 C18 H18 120.4 . . ?
C14A C13A C18A 119.3(5) . . ?
C14A C13A P1 120.2(4) . . ?
C18A C13A P1 120.4(4) . . ?
C13A C14A C15A 119.6(5) . . ?
C13A C14A H14A 120.2 . . ?
C15A C14A H14A 120.2 . . ?
C16A C15A C14A 120.8(6) . . ?
C16A C15A H15A 119.6 . . ?
C14A C15A H15A 119.6 . . ?
C17A C16A C15A 119.8(7) . . ?
C17A C16A H16A 120.1 . . ?
C15A C16A H16A 120.1 . . ?
C16A C17A C18A 120.7(6) . . ?
C16A C17A H17A 119.7 . . ?
C18A C17A H17A 119.7 . . ?
C13A C18A C17A 119.8(6) . . ?
C13A C18A H18A 120.1 . . ?
C17A C18A H18A 120.1 . . ?
C20 C19 C24 120.5(4) . . ?
C20 C19 P2 125.0(3) . . ?
C24 C19 P2 114.5(3) . . ?
F5 C20 C21 118.1(4) . . ?
F5 C20 C19 121.0(4) . . ?
C21 C20 C19 120.9(4) . . ?
F6 C21 C20 121.1(4) . . ?
F6 C21 C22 119.5(4) . . ?
C20 C21 C22 119.4(4) . . ?
F7 C22 C21 120.1(4) . . ?
F7 C22 C23 120.1(4) . . ?
C21 C22 C23 119.8(4) . . ?
F8 C23 C24 121.3(4) . . ?
F8 C23 C22 116.0(4) . . ?
C24 C23 C22 122.7(4) . . ?
C23 C24 C19 116.6(4) . . ?
C23 C24 Au1 123.0(3) . . ?
C19 C24 Au1 120.0(3) . . ?
C30 C25 C26 120.3(12) . . ?
C30 C25 P2 119.2(12) . . ?
C26 C25 P2 120.4(14) . . ?
C27 C26 C25 118.7(15) . . ?
C27 C26 H26 120.7 . . ?
C25 C26 H26 120.7 . . ?
C28 C27 C26 121.3(17) . . ?
C28 C27 H27 119.4 . . ?
C26 C27 H27 119.4 . . ?
C27 C28 C29 119.9(16) . . ?
C27 C28 H28 120.0 . . ?
C29 C28 H28 120.0 . . ?
C28 C29 C30 120.0(16) . . ?
C28 C29 H29 120.0 . . ?
C30 C29 H29 120.0 . . ?
C29 C30 C25 119.9(14) . . ?
C29 C30 H30 120.1 . . ?
C25 C30 H30 120.1 . . ?
C26A C25A C30A 120.6(6) . . ?
C26A C25A P2 117.2(4) . . ?
C30A C25A P2 121.6(4) . . ?
C27A C26A C25A 119.6(7) . . ?
C27A C26A H26A 120.2 . . ?
C25A C26A H26A 120.2 . . ?
C28A C27A C26A 119.9(7) . . ?
C28A C27A H27A 120.1 . . ?
C26A C27A H27A 120.1 . . ?
C27A C28A C29A 120.4(6) . . ?
C27A C28A H28A 119.8 . . ?
C29A C28A H28A 119.8 . . ?
C28A C29A C30A 120.8(6) . . ?
C28A C29A H29A 119.6 . . ?
C30A C29A H29A 119.6 . . ?
C29A C30A C25A 118.7(6) . . ?
C29A C30A H30A 120.6 . . ?
C25A C30A H30A 120.6 . . ?
C32 C31 C36 120.4(13) . . ?
C32 C31 P2 123.8(14) . . ?
C36 C31 P2 115.8(12) . . ?
C33 C32 C31 120.3(17) . . ?
C33 C32 H32 119.8 . . ?
C31 C32 H32 119.8 . . ?
C32 C33 C34 119(2) . . ?
C32 C33 H33 120.7 . . ?
C34 C33 H33 120.7 . . ?
C35 C34 C33 120.8(17) . . ?
C35 C34 H34 119.6 . . ?
C33 C34 H34 119.6 . . ?
C36 C35 C34 121.4(17) . . ?
C36 C35 H35 119.3 . . ?
C34 C35 H35 119.3 . . ?
C35 C36 C31 117.9(13) . . ?
C35 C36 H36 121.1 . . ?
C31 C36 H36 121.1 . . ?
C32A C31A C36A 118.7(6) . . ?
C32A C31A P2 119.6(5) . . ?
C36A C31A P2 121.7(4) . . ?
C33A C32A C31A 120.7(9) . . ?
C33A C32A H32A 119.6 . . ?
C31A C32A H32A 119.7 . . ?
C32A C33A C34A 119.6(10) . . ?
C32A C33A H33A 120.2 . . ?
C34A C33A H33A 120.2 . . ?
C33A C34A C35A 120.7(8) . . ?
C33A C34A H34A 119.7 . . ?
C35A C34A H34A 119.7 . . ?
C36A C35A C34A 119.9(7) . . ?
C36A C35A H35A 120.0 . . ?
C34A C35A H35A 120.0 . . ?
C35A C36A C31A 120.4(6) . . ?
C35A C36A H36A 119.8 . . ?
C31A C36A H36A 119.8 . . ?
C42 C37 C38 115.6(4) . . ?
C42 C37 Au1 124.2(3) . . ?
C38 C37 Au1 119.7(3) . . ?
F9 C38 C39 116.2(4) . . ?
F9 C38 C37 120.6(4) . . ?
C39 C38 C37 123.2(4) . . ?
F10 C39 C38 121.3(4) . . ?
F10 C39 C40 119.7(4) . . ?
C38 C39 C40 119.0(4) . . ?
F11 C40 C39 120.2(4) . . ?
F11 C40 C41 120.6(4) . . ?
C39 C40 C41 119.2(4) . . ?
F12 C41 C42 121.3(4) . . ?
F12 C41 C40 119.3(4) . . ?
C42 C41 C40 119.4(4) . . ?
F13 C42 C37 120.4(4) . . ?
F13 C42 C41 116.0(4) . . ?
C37 C42 C41 123.6(4) . . ?
C48 C43 C44 116.6(4) . . ?
C48 C43 Au2 124.2(3) . . ?
C44 C43 Au2 118.8(3) . . ?
F14 C44 C43 120.8(4) . . ?
F14 C44 C45 116.5(4) . . ?
C43 C44 C45 122.7(4) . . ?
F15 C45 C46 120.3(4) . . ?
F15 C45 C44 121.2(5) . . ?
C46 C45 C44 118.6(5) . . ?
F16 C46 C45 119.7(5) . . ?
F16 C46 C47 120.0(5) . . ?
C45 C46 C47 120.3(4) . . ?
F17 C47 C48 120.9(5) . . ?
F17 C47 C46 120.7(5) . . ?
C48 C47 C46 118.4(5) . . ?
F18 C48 C47 117.2(4) . . ?
F18 C48 C43 119.3(4) . . ?
C47 C48 C43 123.5(5) . . ?
Cl1 C1S Cl2 110.6(12) . . ?
Cl1 C1S H1S1 109.5 . . ?
Cl2 C1S H1S1 109.5 . . ?
Cl1 C1S H1S2 109.5 . . ?
Cl2 C1S H1S2 109.5 . . ?
H1S1 C1S H1S2 108.1 . . ?

loop_
_geom_bond_atom_site_label_1
_geom_bond_atom_site_label_2
_geom_bond_distance
_geom_bond_site_symmetry_2
_geom_bond_publ_flag
Au1 C24 2.071(4) . ?
Au1 C37 2.129(4) . ?
Au1 P1 2.3243(11) . ?
Au1 Au2 2.5885(2) . ?
Au2 C6 2.074(4) . ?
Au2 C43 2.124(4) . ?
Au2 P2 2.3301(12) . ?
P1 C1 1.801(4) . ?
P1 C13 1.810(4) . ?
P1 C13A 1.810(4) . ?
P1 C7A 1.825(5) . ?
P1 C7 1.825(5) . ?
P2 C31 1.799(5) . ?
P2 C31A 1.799(5) . ?
P2 C19 1.803(4) . ?
P2 C25A 1.814(5) . ?
P2 C25 1.814(5) . ?
F1 C2 1.350(5) . ?
F2 C3 1.339(5) . ?
F3 C4 1.335(5) . ?
F4 C5 1.349(5) . ?
F5 C20 1.342(5) . ?
F6 C21 1.338(5) . ?
F7 C22 1.330(5) . ?
F8 C23 1.348(5) . ?
F9 C38 1.366(5) . ?
F10 C39 1.344(5) . ?
F11 C40 1.342(5) . ?
F12 C41 1.349(5) . ?
F13 C42 1.354(5) . ?
F14 C44 1.364(5) . ?
F15 C45 1.344(6) . ?
F16 C46 1.346(5) . ?
F17 C47 1.339(6) . ?
F18 C48 1.364(6) . ?
C1 C2 1.395(6) . ?
C1 C6 1.411(6) . ?
C2 C3 1.377(6) . ?
C3 C4 1.377(7) . ?
C4 C5 1.384(6) . ?
C5 C6 1.380(6) . ?
C7 C8 1.388(5) . ?
C7 C12 1.388(5) . ?
C8 C9 1.392(5) . ?
C8 H8 0.9500 . ?
C9 C10 1.374(6) . ?
C9 H9 0.9500 . ?
C10 C11 1.374(6) . ?
C10 H10 0.9500 . ?
C11 C12 1.392(5) . ?
C11 H11 0.9500 . ?
C12 H12 0.9500 . ?
C7A C8A 1.388(5) . ?
C7A C12A 1.388(5) . ?
C8A C9A 1.392(5) . ?
C8A H8A 0.9500 . ?
C9A C10A 1.374(6) . ?
C9A H9A 0.9500 . ?
C10A C11A 1.374(6) . ?
C10A H10A 0.9500 . ?
C11A C12A 1.392(5) . ?
C11A H11A 0.9500 . ?
C12A H12A 0.9500 . ?
C13 C18 1.384(5) . ?
C13 C14 1.384(5) . ?
C14 C15 1.394(6) . ?
C14 H14 0.9500 . ?
C15 C16 1.363(6) . ?
C15 H15 0.9500 . ?
C16 C17 1.363(6) . ?
C16 H16 0.9500 . ?
C17 C18 1.394(6) . ?
C17 H17 0.9500 . ?
C18 H18 0.9500 . ?
C13A C14A 1.384(5) . ?
C13A C18A 1.384(5) . ?
C14A C15A 1.394(6) . ?
C14A H14A 0.9500 . ?
C15A C16A 1.363(6) . ?
C15A H15A 0.9500 . ?
C16A C17A 1.363(6) . ?
C16A H16A 0.9500 . ?
C17A C18A 1.394(6) . ?
C17A H17A 0.9500 . ?
C18A H18A 0.9500 . ?
C19 C20 1.398(6) . ?
C19 C24 1.419(6) . ?
C20 C21 1.372(7) . ?
C21 C22 1.383(7) . ?
C22 C23 1.393(7) . ?
C23 C24 1.380(6) . ?
C25 C30 1.394(5) . ?
C25 C26 1.394(5) . ?
C26 C27 1.393(6) . ?
C26 H26 0.9500 . ?
C27 C28 1.380(7) . ?
C27 H27 0.9500 . ?
C28 C29 1.380(7) . ?
C28 H28 0.9500 . ?
C29 C30 1.393(6) . ?
C29 H29 0.9500 . ?
C30 H30 0.9500 . ?
C25A C26A 1.394(5) . ?
C25A C30A 1.394(5) . ?
C26A C27A 1.393(6) . ?
C26A H26A 0.9500 . ?
C27A C28A 1.380(7) . ?
C27A H27A 0.9500 . ?
C28A C29A 1.380(7) . ?
C28A H28A 0.9500 . ?
C29A C30A 1.393(6) . ?
C29A H29A 0.9500 . ?
C30A H30A 0.9500 . ?
C31 C32 1.398(6) . ?
C31 C36 1.398(6) . ?
C32 C33 1.380(6) . ?
C32 H32 0.9500 . ?
C33 C34 1.380(7) . ?
C33 H33 0.9500 . ?
C34 C35 1.380(7) . ?
C34 H34 0.9500 . ?
C35 C36 1.380(6) . ?
C35 H35 0.9500 . ?
C36 H36 0.9500 . ?
C31A C32A 1.398(6) . ?
C31A C36A 1.398(6) . ?
C32A C33A 1.380(6) . ?
C32A H32A 0.9500 . ?
C33A C34A 1.380(7) . ?
C33A H33A 0.9500 . ?
C34A C35A 1.380(7) . ?
C34A H34A 0.9500 . ?
C35A C36A 1.380(6) . ?
C35A H35A 0.9500 . ?
C36A H36A 0.9500 . ?
C37 C42 1.362(6) . ?
C37 C38 1.392(6) . ?
C38 C39 1.382(6) . ?
C39 C40 1.384(7) . ?
C40 C41 1.385(7) . ?
C41 C42 1.383(6) . ?
C43 C48 1.372(6) . ?
C43 C44 1.374(6) . ?
C44 C45 1.383(6) . ?
C45 C46 1.383(8) . ?
C46 C47 1.388(8) . ?
C47 C48 1.368(7) . ?
Cl1 C1S 1.77(2) . ?
C1S Cl2 1.77(2) . ?
C1S H1S1 0.9900 . ?
C1S H1S2 0.9900 . ?

loop_
_geom_torsion_atom_site_label_1
_geom_torsion_atom_site_label_2
_geom_torsion_atom_site_label_3
_geom_torsion_atom_site_label_4
_geom_torsion
_geom_torsion_site_symmetry_1
_geom_torsion_site_symmetry_2
_geom_torsion_site_symmetry_3
_geom_torsion_site_symmetry_4
_geom_torsion_publ_flag
C24 Au1 Au2 C6 141.20(17) . . . . ?
P1 Au1 Au2 C6 -37.39(12) . . . . ?
C24 Au1 Au2 P2 -41.07(13) . . . . ?
P1 Au1 Au2 P2 140.35(4) . . . . ?
C37 Au1 P1 C1 -148.04(19) . . . . ?
Au2 Au1 P1 C1 38.15(14) . . . . ?
C37 Au1 P1 C13 90.6(13) . . . . ?
Au2 Au1 P1 C13 -83.2(13) . . . . ?
C37 Au1 P1 C13A 93.3(4) . . . . ?
Au2 Au1 P1 C13A -80.5(4) . . . . ?
C37 Au1 P1 C7A -36.2(5) . . . . ?
Au2 Au1 P1 C7A 150.0(5) . . . . ?
C37 Au1 P1 C7 -27.4(6) . . . . ?
Au2 Au1 P1 C7 158.8(6) . . . . ?
C43 Au2 P2 C31 98.5(18) . . . . ?
Au1 Au2 P2 C31 -76.1(18) . . . . ?
C43 Au2 P2 C31A 101.9(5) . . . . ?
Au1 Au2 P2 C31A -72.8(5) . . . . ?
C43 Au2 P2 C19 -141.45(19) . . . . ?
Au1 Au2 P2 C19 43.94(15) . . . . ?
C43 Au2 P2 C25A -20.0(2) . . . . ?
Au1 Au2 P2 C25A 165.3(2) . . . . ?
C43 Au2 P2 C25 -29.2(8) . . . . ?
Au1 Au2 P2 C25 156.2(8) . . . . ?
C13 P1 C1 C2 -80.0(11) . . . . ?
C13A P1 C1 C2 -80.2(6) . . . . ?
C7A P1 C1 C2 36.9(7) . . . . ?
C7 P1 C1 C2 32.8(8) . . . . ?
Au1 P1 C1 C2 154.5(3) . . . . ?
C13 P1 C1 C6 102.5(11) . . . . ?
C13A P1 C1 C6 102.4(5) . . . . ?
C7A P1 C1 C6 -140.6(6) . . . . ?
C7 P1 C1 C6 -144.6(8) . . . . ?
Au1 P1 C1 C6 -23.0(4) . . . . ?
C6 C1 C2 F1 -177.3(4) . . . . ?
P1 C1 C2 F1 5.3(6) . . . . ?
C6 C1 C2 C3 2.5(7) . . . . ?
P1 C1 C2 C3 -174.8(4) . . . . ?
F1 C2 C3 F2 -1.2(7) . . . . ?
C1 C2 C3 F2 179.0(4) . . . . ?
F1 C2 C3 C4 -179.8(4) . . . . ?
C1 C2 C3 C4 0.4(7) . . . . ?
F2 C3 C4 F3 0.2(7) . . . . ?
C2 C3 C4 F3 178.8(4) . . . . ?
F2 C3 C4 C5 179.6(4) . . . . ?
C2 C3 C4 C5 -1.8(7) . . . . ?
F3 C4 C5 F4 -0.8(7) . . . . ?
C3 C4 C5 F4 179.8(4) . . . . ?
F3 C4 C5 C6 179.6(4) . . . . ?
C3 C4 C5 C6 0.2(7) . . . . ?
F4 C5 C6 C1 -176.9(4) . . . . ?
C4 C5 C6 C1 2.6(7) . . . . ?
F4 C5 C6 Au2 12.2(6) . . . . ?
C4 C5 C6 Au2 -168.3(4) . . . . ?
C2 C1 C6 C5 -3.9(6) . . . . ?
P1 C1 C6 C5 173.6(3) . . . . ?
C2 C1 C6 Au2 167.3(3) . . . . ?
P1 C1 C6 Au2 -15.1(4) . . . . ?
C43 Au2 C6 C5 36.1(4) . . . . ?
Au1 Au2 C6 C5 -149.5(4) . . . . ?
C43 Au2 C6 C1 -134.6(3) . . . . ?
Au1 Au2 C6 C1 39.9(3) . . . . ?
C1 P1 C7 C8 -146(2) . . . . ?
C13 P1 C7 C8 -31(2) . . . . ?
C13A P1 C7 C8 -33(2) . . . . ?
C7A P1 C7 C8 -175(11) . . . . ?
Au1 P1 C7 C8 94(2) . . . . ?
C1 P1 C7 C12 44(3) . . . . ?
C13 P1 C7 C12 160(3) . . . . ?
C13A P1 C7 C12 157(3) . . . . ?
C7A P1 C7 C12 15(8) . . . . ?
Au1 P1 C7 C12 -76(3) . . . . ?
C12 C7 C8 C9 -9(5) . . . . ?
P1 C7 C8 C9 -178(2) . . . . ?
C7 C8 C9 C10 5(5) . . . . ?
C8 C9 C10 C11 0(7) . . . . ?
C9 C10 C11 C12 0(7) . . . . ?
C8 C7 C12 C11 8(7) . . . . ?
P1 C7 C12 C11 178(4) . . . . ?
C10 C11 C12 C7 -4(8) . . . . ?
C1 P1 C7A C8A -140.2(15) . . . . ?
C13 P1 C7A C8A -24.7(18) . . . . ?
C13A P1 C7A C8A -27.3(17) . . . . ?
C7 P1 C7A C8A 12(8) . . . . ?
Au1 P1 C7A C8A 104.8(15) . . . . ?
C1 P1 C7A C12A 42(3) . . . . ?
C13 P1 C7A C12A 158(3) . . . . ?
C13A P1 C7A C12A 155(2) . . . . ?
C7 P1 C7A C12A -165(11) . . . . ?
Au1 P1 C7A C12A -73(3) . . . . ?
C12A C7A C8A C9A 4(4) . . . . ?
P1 C7A C8A C9A -173.6(17) . . . . ?
C7A C8A C9A C10A -3(4) . . . . ?
C8A C9A C10A C11A 1(5) . . . . ?
C9A C10A C11A C12A 0(5) . . . . ?
C8A C7A C12A C11A -3(5) . . . . ?
P1 C7A C12A C11A 174(3) . . . . ?
C10A C11A C12A C7A 1(6) . . . . ?
C1 P1 C13 C18 53(3) . . . . ?
C13A P1 C13 C18 57(27) . . . . ?
C7A P1 C13 C18 -59(3) . . . . ?
C7 P1 C13 C18 -64(3) . . . . ?
Au1 P1 C13 C18 174(2) . . . . ?
C1 P1 C13 C14 -123(3) . . . . ?
C13A P1 C13 C14 -119(31) . . . . ?
C7A P1 C13 C14 125(3) . . . . ?
C7 P1 C13 C14 120(3) . . . . ?
Au1 P1 C13 C14 -2(3) . . . . ?
C18 C13 C14 C15 0(5) . . . . ?
P1 C13 C14 C15 176(2) . . . . ?
C13 C14 C15 C16 5(5) . . . . ?
C14 C15 C16 C17 -8(6) . . . . ?
C15 C16 C17 C18 7(6) . . . . ?
C14 C13 C18 C17 -1(5) . . . . ?
P1 C13 C18 C17 -177(2) . . . . ?
C16 C17 C18 C13 -2(5) . . . . ?
C1 P1 C13A C14A -162.0(9) . . . . ?
C13 P1 C13A C14A 22(28) . . . . ?
C7A P1 C13A C14A 87.1(12) . . . . ?
C7 P1 C13A C14A 81.7(13) . . . . ?
Au1 P1 C13A C14A -42.3(12) . . . . ?
C1 P1 C13A C18A 15.0(11) . . . . ?
C13 P1 C13A C18A -161(30) . . . . ?
C7A P1 C13A C18A -95.9(12) . . . . ?
C7 P1 C13A C18A -101.2(13) . . . . ?
Au1 P1 C13A C18A 134.8(9) . . . . ?
C18A C13A C14A C15A 1.8(17) . . . . ?
P1 C13A C14A C15A 178.9(8) . . . . ?
C13A C14A C15A C16A -2.4(16) . . . . ?
C14A C15A C16A C17A 2.1(17) . . . . ?
C15A C16A C17A C18A -1.2(18) . . . . ?
C14A C13A C18A C17A -0.9(17) . . . . ?
P1 C13A C18A C17A -178.0(8) . . . . ?
C16A C17A C18A C13A 0.6(16) . . . . ?
C31 P2 C19 C20 -83(2) . . . . ?
C31A P2 C19 C20 -90.3(7) . . . . ?
C25A P2 C19 C20 24.9(6) . . . . ?
C25 P2 C19 C20 32.1(11) . . . . ?
Au2 P2 C19 C20 148.7(4) . . . . ?
C31 P2 C19 C24 99(2) . . . . ?
C31A P2 C19 C24 92.0(6) . . . . ?
C25A P2 C19 C24 -152.8(4) . . . . ?
C25 P2 C19 C24 -145.6(10) . . . . ?
Au2 P2 C19 C24 -29.0(4) . . . . ?
C24 C19 C20 F5 -177.1(4) . . . . ?
P2 C19 C20 F5 5.4(7) . . . . ?
C24 C19 C20 C21 3.5(7) . . . . ?
P2 C19 C20 C21 -174.1(4) . . . . ?
F5 C20 C21 F6 -1.1(7) . . . . ?
C19 C20 C21 F6 178.4(4) . . . . ?
F5 C20 C21 C22 179.8(4) . . . . ?
C19 C20 C21 C22 -0.8(7) . . . . ?
F6 C21 C22 F7 -0.4(7) . . . . ?
C20 C21 C22 F7 178.8(4) . . . . ?
F6 C21 C22 C23 179.0(4) . . . . ?
C20 C21 C22 C23 -1.8(7) . . . . ?
F7 C22 C23 F8 0.8(6) . . . . ?
C21 C22 C23 F8 -178.6(4) . . . . ?
F7 C22 C23 C24 -178.8(4) . . . . ?
C21 C22 C23 C24 1.7(7) . . . . ?
F8 C23 C24 C19 -178.7(4) . . . . ?
C22 C23 C24 C19 0.9(7) . . . . ?
F8 C23 C24 Au1 8.5(6) . . . . ?
C22 C23 C24 Au1 -172.0(3) . . . . ?
C20 C19 C24 C23 -3.5(6) . . . . ?
P2 C19 C24 C23 174.3(3) . . . . ?
C20 C19 C24 Au1 169.6(3) . . . . ?
P2 C19 C24 Au1 -12.6(5) . . . . ?
C37 Au1 C24 C23 40.4(4) . . . . ?
Au2 Au1 C24 C23 -145.7(4) . . . . ?
C37 Au1 C24 C19 -132.2(4) . . . . ?
Au2 Au1 C24 C19 41.7(3) . . . . ?
C31 P2 C25 C30 -3(3) . . . . ?
C31A P2 C25 C30 0(3) . . . . ?
C19 P2 C25 C30 -117(3) . . . . ?
C25A P2 C25 C30 16(8) . . . . ?
Au2 P2 C25 C30 130(3) . . . . ?
C31 P2 C25 C26 175(3) . . . . ?
C31A P2 C25 C26 179(3) . . . . ?
C19 P2 C25 C26 62(3) . . . . ?
C25A P2 C25 C26 -166(13) . . . . ?
Au2 P2 C25 C26 -51(3) . . . . ?
C30 C25 C26 C27 0(5) . . . . ?
P2 C25 C26 C27 -179(3) . . . . ?
C25 C26 C27 C28 1(6) . . . . ?
C26 C27 C28 C29 0(5) . . . . ?
C27 C28 C29 C30 0(5) . . . . ?
C28 C29 C30 C25 1(4) . . . . ?
C26 C25 C30 C29 -1(5) . . . . ?
P2 C25 C30 C29 178(2) . . . . ?
C31 P2 C25A C26A 160.5(10) . . . . ?
C31A P2 C25A C26A 163.9(8) . . . . ?
C19 P2 C25A C26A 48.6(10) . . . . ?
C25 P2 C25A C26A -1(9) . . . . ?
Au2 P2 C25A C26A -70.5(9) . . . . ?
C31 P2 C25A C30A -28.7(11) . . . . ?
C31A P2 C25A C30A -25.3(10) . . . . ?
C19 P2 C25A C30A -140.7(8) . . . . ?
C25 P2 C25A C30A 169(11) . . . . ?
Au2 P2 C25A C30A 100.3(9) . . . . ?
C30A C25A C26A C27A 1.1(16) . . . . ?
P2 C25A C26A C27A 172.0(8) . . . . ?
C25A C26A C27A C28A -0.8(15) . . . . ?
C26A C27A C28A C29A 0.0(14) . . . . ?
C27A C28A C29A C30A 0.5(13) . . . . ?
C28A C29A C30A C25A -0.2(13) . . . . ?
C26A C25A C30A C29A -0.6(15) . . . . ?
P2 C25A C30A C29A -171.1(8) . . . . ?
C31A P2 C31 C32 101(13) . . . . ?
C19 P2 C31 C32 8(6) . . . . ?
C25A P2 C31 C32 -107(5) . . . . ?
C25 P2 C31 C32 -104(6) . . . . ?
Au2 P2 C31 C32 128(5) . . . . ?
C31A P2 C31 C36 -79(7) . . . . ?
C19 P2 C31 C36 -172(4) . . . . ?
C25A P2 C31 C36 73(4) . . . . ?
C25 P2 C31 C36 76(4) . . . . ?
Au2 P2 C31 C36 -52(5) . . . . ?
C36 C31 C32 C33 8(11) . . . . ?
P2 C31 C32 C33 -172(8) . . . . ?
C31 C32 C33 C34 -8(13) . . . . ?
C32 C33 C34 C35 3(11) . . . . ?
C33 C34 C35 C36 3(8) . . . . ?
C34 C35 C36 C31 -3(6) . . . . ?
C32 C31 C36 C35 -2(7) . . . . ?
P2 C31 C36 C35 178(3) . . . . ?
C31 P2 C31A C32A -58(10) . . . . ?
C19 P2 C31A C32A 31.1(16) . . . . ?
C25A P2 C31A C32A -86.5(16) . . . . ?
C25 P2 C31A C32A -84(2) . . . . ?
Au2 P2 C31A C32A 147.4(15) . . . . ?
C31 P2 C31A C36A 121(11) . . . . ?
C19 P2 C31A C36A -149.9(11) . . . . ?
C25A P2 C31A C36A 92.5(13) . . . . ?
C25 P2 C31A C36A 95.0(18) . . . . ?
Au2 P2 C31A C36A -33.6(14) . . . . ?
C36A C31A C32A C33A -2(3) . . . . ?
P2 C31A C32A C33A 177(3) . . . . ?
C31A C32A C33A C34A 1(4) . . . . ?
C32A C33A C34A C35A 0(3) . . . . ?
C33A C34A C35A C36A 0(2) . . . . ?
C34A C35A C36A C31A -1.0(18) . . . . ?
C32A C31A C36A C35A 2.2(19) . . . . ?
P2 C31A C36A C35A -176.8(9) . . . . ?
C24 Au1 C37 C42 -98.3(4) . . . . ?
P1 Au1 C37 C42 81.1(4) . . . . ?
C24 Au1 C37 C38 90.7(4) . . . . ?
P1 Au1 C37 C38 -89.8(3) . . . . ?
C42 C37 C38 F9 179.7(4) . . . . ?
Au1 C37 C38 F9 -8.7(5) . . . . ?
C42 C37 C38 C39 -0.6(6) . . . . ?
Au1 C37 C38 C39 171.1(3) . . . . ?
F9 C38 C39 F10 0.2(6) . . . . ?
C37 C38 C39 F10 -179.5(4) . . . . ?
F9 C38 C39 C40 -178.7(4) . . . . ?
C37 C38 C39 C40 1.5(7) . . . . ?
F10 C39 C40 F11 1.0(7) . . . . ?
C38 C39 C40 F11 179.9(4) . . . . ?
F10 C39 C40 C41 179.4(4) . . . . ?
C38 C39 C40 C41 -1.7(7) . . . . ?
F11 C40 C41 F12 -1.2(7) . . . . ?
C39 C40 C41 F12 -179.6(4) . . . . ?
F11 C40 C41 C42 179.4(4) . . . . ?
C39 C40 C41 C42 1.0(7) . . . . ?
C38 C37 C42 F13 179.4(4) . . . . ?
Au1 C37 C42 F13 8.1(6) . . . . ?
C38 C37 C42 C41 -0.2(7) . . . . ?
Au1 C37 C42 C41 -171.4(3) . . . . ?
F12 C41 C42 F13 1.0(6) . . . . ?
C40 C41 C42 F13 -179.6(4) . . . . ?
F12 C41 C42 C37 -179.5(4) . . . . ?
C40 C41 C42 C37 -0.1(7) . . . . ?
C6 Au2 C43 C48 -98.5(4) . . . . ?
P2 Au2 C43 C48 84.4(4) . . . . ?
C6 Au2 C43 C44 89.4(4) . . . . ?
P2 Au2 C43 C44 -87.6(3) . . . . ?
C48 C43 C44 F14 179.3(4) . . . . ?
Au2 C43 C44 F14 -8.1(6) . . . . ?
C48 C43 C44 C45 0.3(7) . . . . ?
Au2 C43 C44 C45 172.9(4) . . . . ?
F14 C44 C45 F15 1.4(7) . . . . ?
C43 C44 C45 F15 -179.6(4) . . . . ?
F14 C44 C45 C46 -178.6(4) . . . . ?
C43 C44 C45 C46 0.4(7) . . . . ?
F15 C45 C46 F16 0.2(7) . . . . ?
C44 C45 C46 F16 -179.8(4) . . . . ?
F15 C45 C46 C47 -179.8(5) . . . . ?
C44 C45 C46 C47 0.1(8) . . . . ?
F16 C46 C47 F17 0.1(8) . . . . ?
C45 C46 C47 F17 -179.8(5) . . . . ?
F16 C46 C47 C48 178.5(5) . . . . ?
C45 C46 C47 C48 -1.4(8) . . . . ?
F17 C47 C48 F18 -1.5(8) . . . . ?
C46 C47 C48 F18 -179.9(4) . . . . ?
F17 C47 C48 C43 -179.4(5) . . . . ?
C46 C47 C48 C43 2.2(8) . . . . ?
C44 C43 C48 F18 -179.5(4) . . . . ?
Au2 C43 C48 F18 8.3(6) . . . . ?
C44 C43 C48 C47 -1.7(7) . . . . ?
Au2 C43 C48 C47 -173.9(4) . . . . ?
